data_4000833
loop_
_publ_author_name
'Fateeva, Alexandra'
'Devautour-Vinot, Sabine'
'Heymans, Nicolas'
'Devic, Thomas'
'Gren\`eche, Jean-Marc'
'Wuttke, Stefan'
'Miller, Stuart'
'Lago, Ana'
'Serre, Christian'
'De Weireld, Guy'
'Maurin, Guillaume'
'Vimont, Alexandre'
'F\'erey, G\'erard'

_publ_section_title
;
 Series of Porous 3-D Coordination Polymers Based on Iron(III) and
 Porphyrin Derivatives
;
_journal_issue 20
_journal_name_full 'Chemistry of Materials'
_journal_page_first 4641
_journal_paper_doi 10.1021/cm2025747
_journal_volume 23
_journal_year 2011
_chemical_formula_moiety C48H24NaFeN4NiO8
_chemical_formula_sum 'C24 H12 Fe0.5 N2 Na0.5 Ni0.5 O4'
_chemical_formula_weight 461.13
_chemical_name_common Fe(NiPp-TC)Na
_chemical_name_systematic
;
 ?
;
_space_group_IT_number 15
_symmetry_cell_setting monoclinic
_symmetry_space_group_name_Hall '-C 2yc'
_symmetry_space_group_name_H-M 'C 1 2/c 1'
_atom_sites_solution_hydrogens geom
_atom_sites_solution_primary direct
_atom_sites_solution_secondary difmap
_audit_creation_method SHELXL-97
_cell_angle_alpha 90.00
_cell_angle_beta 93.375(7)
_cell_angle_gamma 90.00
_cell_formula_units_Z 8
_cell_length_a 7.090(2)
_cell_length_b 25.628(9)
_cell_length_c 30.347(10)
_cell_measurement_reflns_used 7906
_cell_measurement_temperature 293(2)
_cell_measurement_theta_max 29.68
_cell_measurement_theta_min 1.59
_cell_volume 5505(3)
_computing_cell_refinement SAINT
_computing_data_collection SAINT
_computing_data_reduction SAINT
_computing_structure_refinement 'SHELXL-97 (Sheldrick, 2008)'
_computing_structure_solution 'SHELXS-97 (Sheldrick, 1997)'
_diffrn_ambient_temperature 293(2)
_diffrn_measured_fraction_theta_full 0.993
_diffrn_measured_fraction_theta_max 0.993
_diffrn_measurement_device_type 'CCD area detector'
_diffrn_measurement_method 'phi and omega scans'
_diffrn_radiation_monochromator graphite
_diffrn_radiation_source 'fine-focus sealed tube'
_diffrn_radiation_type MoK\a
_diffrn_radiation_wavelength 0.71073
_diffrn_reflns_av_R_equivalents 0.1330
_diffrn_reflns_av_sigmaI/netI 0.4184
_diffrn_reflns_limit_h_max 9
_diffrn_reflns_limit_h_min -9
_diffrn_reflns_limit_k_max 35
_diffrn_reflns_limit_k_min -29
_diffrn_reflns_limit_l_max 41
_diffrn_reflns_limit_l_min -33
_diffrn_reflns_number 20563
_diffrn_reflns_theta_full 29.68
_diffrn_reflns_theta_max 29.68
_diffrn_reflns_theta_min 1.59
_exptl_absorpt_coefficient_mu 0.660
_exptl_absorpt_correction_T_max 0.9553
_exptl_absorpt_correction_T_min 0.8577
_exptl_absorpt_correction_type multi-scan
_exptl_absorpt_process_details SADABS
_exptl_crystal_colour red
_exptl_crystal_density_diffrn 1.113
_exptl_crystal_density_method 'not measured'
_exptl_crystal_description prism
_exptl_crystal_F_000 1876
_exptl_crystal_size_max 0.24
_exptl_crystal_size_mid 0.10
_exptl_crystal_size_min 0.07
_refine_diff_density_max 1.045
_refine_diff_density_min -0.521
_refine_diff_density_rms 0.120
_refine_ls_extinction_method none
_refine_ls_goodness_of_fit_ref 0.741
_refine_ls_hydrogen_treatment constr
_refine_ls_matrix_type full
_refine_ls_number_parameters 193
_refine_ls_number_reflns 7748
_refine_ls_number_restraints 3
_refine_ls_restrained_S_all 0.743
_refine_ls_R_factor_all 0.2749
_refine_ls_R_factor_gt 0.1151
_refine_ls_shift/su_max 0.000
_refine_ls_shift/su_mean 0.000
_refine_ls_structure_factor_coef Fsqd
_refine_ls_weighting_details 'calc w=1/[\s^2^(Fo^2^)+(0.1264P)^2^+0.0000P] where P=(Fo^2^+2Fc^2^)/3'
_refine_ls_weighting_scheme calc
_refine_ls_wR_factor_gt 0.2803
_refine_ls_wR_factor_ref 0.3192
_reflns_number_gt 1578
_reflns_number_total 7748
_reflns_threshold_expression >2\s(I)
_cod_data_source_file cm2025747_si_002.cif
_cod_data_source_block MIL141_Na_RT
_cod_original_sg_symbol_H-M C2/c
_cod_original_formula_sum 'C24 H12 Fe0.50 N2 Na0.50 Ni0.50 O4'
_cod_database_code 4000833

loop_
_symmetry_equiv_pos_as_xyz
'x, y, z'
'-x, y, -z+1/2'
'x+1/2, y+1/2, z'
'-x+1/2, y+1/2, -z+1/2'
'-x, -y, -z'
'x, -y, z-1/2'
'-x+1/2, -y+1/2, -z'
'x+1/2, -y+1/2, z-1/2'

loop_
_atom_site_label
_atom_site_type_symbol
_atom_site_fract_x
_atom_site_fract_y
_atom_site_fract_z
_atom_site_U_iso_or_equiv
_atom_site_adp_type
_atom_site_occupancy
_atom_site_symmetry_multiplicity
_atom_site_calc_flag
_atom_site_refinement_flags
Na1 Na -0.5000 0.2190(3) 0.2500 0.155(3) Uani 1 2 d S
Ni1 Ni 0.0000 0.0000 0.0000 0.0509(4) Uani 1 2 d S
Fe1 Fe -1.0000 0.17206(7) 0.2500 0.0815(7) Uani 1 2 d S
N1 N 0.2065(10) -0.0487(3) -0.0005(2) 0.072(2) Uani 1 1 d .
N2 N -0.0543(8) -0.0244(2) 0.0579(2) 0.0544(16) Uani 1 1 d .
C1 C 0.3343(12) -0.0568(4) -0.0339(3) 0.078(3) Uani 1 1 d .
C2 C 0.4658(18) -0.0987(5) -0.0223(4) 0.160(7) Uani 1 1 d .
H2 H 0.5599 -0.1118 -0.0393 0.192 Uiso 1 1 calc R
C3 C 0.425(2) -0.1141(5) 0.0168(5) 0.183(7) Uani 1 1 d .
H3 H 0.4866 -0.1407 0.0327 0.220 Uiso 1 1 calc R
C5 C 0.1774(14) -0.0917(3) 0.0696(3) 0.080(3) Uani 1 1 d .
C4 C 0.2688(15) -0.0839(4) 0.0322(3) 0.096(3) Uani 1 1 d .
C6 C 0.0316(10) -0.0630(3) 0.0833(3) 0.055(2) Uani 1 1 d .
C7 C -0.0449(12) -0.0673(4) 0.1260(3) 0.078(3) Uani 1 1 d .
H7 H -0.0083 -0.0904 0.1485 0.094 Uiso 1 1 calc R
C8 C -0.1787(12) -0.0312(5) 0.1265(3) 0.095(3) Uani 1 1 d .
H8 H -0.2519 -0.0244 0.1503 0.114 Uiso 1 1 calc R
C9 C -0.1939(10) -0.0045(3) 0.0856(3) 0.060(2) Uani 1 1 d .
C10 C -0.3232(10) 0.0327(3) 0.0740(3) 0.054(2) Uani 1 1 d .
C11 C 0.2546(15) -0.1330(3) 0.0997(3) 0.115(4) Uiso 1 1 d G
C12 C 0.4321(13) -0.1375(3) 0.1213(3) 0.173(6) Uiso 1 1 d G
H12 H 0.5236 -0.1122 0.1173 0.208 Uiso 1 1 calc R
C13 C 0.4728(10) -0.1797(4) 0.1490(3) 0.182(6) Uiso 1 1 d G
H13 H 0.5916 -0.1827 0.1635 0.219 Uiso 1 1 calc R
C14 C 0.3360(14) -0.2175(3) 0.1551(3) 0.098(3) Uiso 1 1 d GD
C15 C 0.1584(12) -0.2130(4) 0.1334(3) 0.227(8) Uiso 1 1 d G
H15 H 0.0669 -0.2383 0.1374 0.272 Uiso 1 1 calc R
C16 C 0.1178(11) -0.1708(4) 0.1057(3) 0.185(7) Uiso 1 1 d G
H16 H -0.0010 -0.1678 0.0912 0.222 Uiso 1 1 calc R
C17 C 0.387(2) -0.2618(6) 0.1898(5) 0.148(5) Uiso 1 1 d D
O1 O 0.5326(13) -0.2657(3) 0.2028(3) 0.145(4) Uani 1 1 d D
O2 O 0.2537(15) -0.2913(5) 0.2026(4) 0.206(5) Uani 1 1 d D
C18 C -0.4493(6) 0.0511(2) 0.10982(17) 0.059(2) Uiso 1 1 d G
C19 C -0.3746(5) 0.0821(2) 0.14415(19) 0.084(3) Uiso 1 1 d G
H19 H -0.2455 0.0888 0.1468 0.100 Uiso 1 1 calc R
C20 C -0.4929(7) 0.1032(2) 0.17449(16) 0.083(3) Uiso 1 1 d G
H20 H -0.4429 0.1239 0.1975 0.100 Uiso 1 1 calc R
C21 C -0.6858(6) 0.09319(19) 0.17050(15) 0.0522(19) Uiso 1 1 d G
C22 C -0.7605(5) 0.06218(19) 0.13617(17) 0.060(2) Uiso 1 1 d G
H22 H -0.8896 0.0555 0.1335 0.072 Uiso 1 1 calc R
C23 C -0.6422(7) 0.04115(19) 0.10583(15) 0.070(2) Uiso 1 1 d G
H23 H -0.6922 0.0204 0.0829 0.083 Uiso 1 1 calc R
C24 C -0.8118(11) 0.1180(3) 0.2018(3) 0.0541(19) Uiso 1 1 d .
O3 O -0.7379(7) 0.14664(19) 0.23325(17) 0.0615(14) Uani 1 1 d .
O4 O -0.9860(6) 0.1145(2) 0.19815(18) 0.0703(16) Uani 1 1 d .

loop_
_atom_site_aniso_label
_atom_site_aniso_U_11
_atom_site_aniso_U_22
_atom_site_aniso_U_33
_atom_site_aniso_U_23
_atom_site_aniso_U_13
_atom_site_aniso_U_12
Na1 0.112(5) 0.158(6) 0.203(9) 0.000 0.061(5) 0.000
Ni1 0.0512(7) 0.0540(8) 0.0493(9) -0.0030(7) 0.0187(6) -0.0067(7)
Fe1 0.1223(16) 0.0586(11) 0.0708(13) 0.000 0.0658(12) 0.000
N1 0.096(5) 0.066(5) 0.058(5) 0.009(4) 0.034(4) 0.008(4)
N2 0.061(4) 0.050(4) 0.053(4) -0.010(3) 0.014(3) 0.001(3)
C1 0.076(6) 0.102(7) 0.060(6) 0.002(5) 0.040(5) 0.027(5)
C2 0.204(13) 0.181(13) 0.108(9) 0.066(9) 0.120(10) 0.133(11)
C3 0.248(15) 0.151(12) 0.164(13) 0.056(10) 0.129(13) 0.146(12)
C5 0.128(8) 0.060(5) 0.056(6) 0.007(4) 0.036(6) 0.011(5)
C4 0.137(8) 0.084(7) 0.074(7) 0.026(6) 0.067(6) 0.048(6)
C6 0.056(5) 0.068(5) 0.042(5) -0.009(4) 0.013(4) -0.008(4)
C7 0.074(6) 0.121(8) 0.041(5) 0.001(5) 0.016(5) 0.012(5)
C8 0.062(5) 0.171(10) 0.054(7) -0.015(7) 0.028(5) 0.028(6)
C9 0.054(4) 0.081(6) 0.047(5) -0.011(5) 0.015(4) -0.004(5)
C10 0.045(4) 0.069(5) 0.050(5) -0.019(4) 0.012(4) 0.010(4)
O1 0.161(7) 0.167(7) 0.097(6) -0.043(5) -0.066(6) 0.112(6)
O2 0.174(9) 0.265(13) 0.181(11) -0.005(10) 0.032(8) -0.041(9)
O3 0.064(3) 0.066(3) 0.054(4) -0.001(3) 0.002(3) -0.004(3)
O4 0.039(3) 0.100(4) 0.073(4) -0.017(3) 0.017(3) -0.021(3)

loop_
_atom_type_symbol
_atom_type_description
_atom_type_scat_dispersion_real
_atom_type_scat_dispersion_imag
_atom_type_scat_source
C C 0.0033 0.0016 'International Tables Vol C Tables 4.2.6.8 and 6.1.1.4'
H H 0.0000 0.0000 'International Tables Vol C Tables 4.2.6.8 and 6.1.1.4'
N N 0.0061 0.0033 'International Tables Vol C Tables 4.2.6.8 and 6.1.1.4'
O O 0.0106 0.0060 'International Tables Vol C Tables 4.2.6.8 and 6.1.1.4'
Na Na 0.0362 0.0249 'International Tables Vol C Tables 4.2.6.8 and 6.1.1.4'
Fe Fe 0.3463 0.8444 'International Tables Vol C Tables 4.2.6.8 and 6.1.1.4'
Ni Ni 0.3393 1.1124 'International Tables Vol C Tables 4.2.6.8 and 6.1.1.4'

loop_
_geom_angle_atom_site_label_1
_geom_angle_atom_site_label_2
_geom_angle_atom_site_label_3
_geom_angle
_geom_angle_site_symmetry_1
_geom_angle_site_symmetry_3
O2 Na1 O2 167.3(7) 4_455 3_455
O2 Na1 O3 61.5(3) 4_455 .
O2 Na1 O3 108.3(4) 3_455 .
O2 Na1 O3 108.3(4) 4_455 2_455
O2 Na1 O3 61.5(3) 3_455 2_455
O3 Na1 O3 86.1(3) . 2_455
N1 Ni1 N1 180.0(5) . 5
N1 Ni1 N2 89.4(3) . .
N1 Ni1 N2 90.6(3) 5 .
N1 Ni1 N2 90.6(3) . 5
N1 Ni1 N2 89.4(3) 5 5
N2 Ni1 N2 180.0(5) . 5
O3 Fe1 O3 143.1(3) 2_355 .
O3 Fe1 O4 61.60(18) 2_355 2_355
O3 Fe1 O4 92.55(19) . 2_355
O3 Fe1 O4 92.55(19) 2_355 .
O3 Fe1 O4 61.60(18) . .
O4 Fe1 O4 94.0(3) 2_355 .
O3 Fe1 O1 86.4(3) 2_355 4_455
O3 Fe1 O1 121.9(3) . 4_455
O4 Fe1 O1 90.6(2) 2_355 4_455
O4 Fe1 O1 174.1(3) . 4_455
O3 Fe1 O1 121.9(3) 2_355 3_355
O3 Fe1 O1 86.4(3) . 3_355
O4 Fe1 O1 174.1(3) 2_355 3_355
O4 Fe1 O1 90.6(2) . 3_355
O1 Fe1 O1 85.0(4) 4_455 3_355
O3 Fe1 O2 127.9(3) 2_355 4_455
O3 Fe1 O2 68.6(3) . 4_455
O4 Fe1 O2 83.9(3) 2_355 4_455
O4 Fe1 O2 130.0(3) . 4_455
O1 Fe1 O2 54.2(3) 4_455 4_455
O1 Fe1 O2 90.3(4) 3_355 4_455
O3 Fe1 O2 68.6(3) 2_355 3_355
O3 Fe1 O2 127.9(3) . 3_355
O4 Fe1 O2 130.0(3) 2_355 3_355
O4 Fe1 O2 83.9(3) . 3_355
O1 Fe1 O2 90.3(4) 4_455 3_355
O1 Fe1 O2 54.2(3) 3_355 3_355
O2 Fe1 O2 133.6(6) 4_455 3_355
O3 Fe1 C24 31.6(2) 2_355 2_355
O3 Fe1 C24 119.8(2) . 2_355
O4 Fe1 C24 30.1(2) 2_355 2_355
O4 Fe1 C24 95.6(2) . 2_355
O1 Fe1 C24 86.6(3) 4_455 2_355
O1 Fe1 C24 152.8(3) 3_355 2_355
O2 Fe1 C24 105.5(3) 4_455 2_355
O2 Fe1 C24 100.1(3) 3_355 2_355
O3 Fe1 C24 119.8(2) 2_355 .
O3 Fe1 C24 31.6(2) . .
O4 Fe1 C24 95.6(2) 2_355 .
O4 Fe1 C24 30.1(2) . .
O1 Fe1 C24 152.8(3) 4_455 .
O1 Fe1 C24 86.6(3) 3_355 .
O2 Fe1 C24 100.1(3) 4_455 .
O2 Fe1 C24 105.5(3) 3_355 .
C24 Fe1 C24 111.5(4) 2_355 .
C4 N1 C1 103.1(7) . .
C4 N1 Ni1 128.6(5) . .
C1 N1 Ni1 128.3(6) . .
C6 N2 C9 103.1(6) . .
C6 N2 Ni1 129.7(5) . .
C9 N2 Ni1 127.1(5) . .
C10 C1 N1 124.6(8) 5 .
C10 C1 C2 123.7(8) 5 .
N1 C1 C2 111.3(8) . .
C3 C2 C1 105.7(9) . .
C2 C3 C4 110.4(10) . .
C6 C5 C4 126.1(8) . .
C6 C5 C11 117.3(8) . .
C4 C5 C11 116.4(8) . .
C5 C4 N1 123.0(8) . .
C5 C4 C3 127.1(10) . .
N1 C4 C3 109.4(9) . .
C5 C6 N2 122.7(7) . .
C5 C6 C7 124.9(8) . .
N2 C6 C7 112.4(7) . .
C8 C7 C6 105.5(8) . .
C7 C8 C9 110.1(8) . .
C10 C9 C8 125.7(7) . .
C10 C9 N2 125.4(7) . .
C8 C9 N2 108.8(7) . .
C9 C10 C1 123.7(7) . 5
C9 C10 C18 116.7(7) . .
C1 C10 C18 119.4(7) 5 .
C12 C11 C16 120.0 . .
C12 C11 C5 129.9(8) . .
C16 C11 C5 110.1(8) . .
C13 C12 C11 120.0 . .
C12 C13 C14 120.0 . .
C15 C14 C13 120.0 . .
C15 C14 C17 122.8(9) . .
C13 C14 C17 117.0(9) . .
C14 C15 C16 120.0 . .
C15 C16 C11 120.0 . .
O1 C17 O2 122.2(15) . .
O1 C17 C14 119.0(13) . .
O2 C17 C14 118.7(13) . .
C17 O1 Fe1 99.9(11) . 3_645
C17 O2 Na1 135.4(12) . 3_545
C17 O2 Fe1 83.6(8) . 3_645
Na1 O2 Fe1 103.4(5) 3_545 3_645
C19 C18 C23 120.0 . .
C19 C18 C10 120.0(4) . .
C23 C18 C10 119.7(4) . .
C18 C19 C20 120.0 . .
C21 C20 C19 120.0 . .
C20 C21 C22 120.0 . .
C20 C21 C24 119.4(4) . .
C22 C21 C24 120.5(4) . .
C23 C22 C21 120.0 . .
C22 C23 C18 120.0 . .
O4 C24 O3 117.9(7) . .
O4 C24 C21 123.1(7) . .
O3 C24 C21 118.9(6) . .
O4 C24 Fe1 61.4(4) . .
O3 C24 Fe1 56.7(4) . .
C21 C24 Fe1 171.1(5) . .
C24 O3 Fe1 91.7(4) . .
C24 O3 Na1 143.2(5) . .
Fe1 O3 Na1 108.5(2) . .
C24 O4 Fe1 88.5(5) . .

loop_
_geom_bond_atom_site_label_1
_geom_bond_atom_site_label_2
_geom_bond_distance
_geom_bond_site_symmetry_2
Na1 O2 2.382(12) 4_455
Na1 O2 2.382(12) 3_455
Na1 O3 2.539(8) .
Na1 O3 2.539(8) 2_455
Ni1 N1 1.925(7) .
Ni1 N1 1.925(7) 5
Ni1 N2 1.926(6) .
Ni1 N2 1.926(6) 5
Fe1 O3 2.061(5) 2_355
Fe1 O3 2.061(5) .
Fe1 O4 2.163(5) 2_355
Fe1 O4 2.163(5) .
Fe1 O1 2.165(9) 4_455
Fe1 O1 2.165(9) 3_355
Fe1 O2 2.388(12) 4_455
Fe1 O2 2.388(12) 3_355
Fe1 C24 2.463(8) 2_355
Fe1 C24 2.463(8) .
N1 C4 1.394(11) .
N1 C1 1.414(10) .
N2 C6 1.376(9) .
N2 C9 1.429(9) .
C1 C10 1.361(11) 5
C1 C2 1.453(12) .
C2 C3 1.300(15) .
C3 C4 1.449(13) .
C5 C6 1.354(11) .
C5 C4 1.355(11) .
C5 C11 1.482(10) .
C6 C7 1.437(10) .
C7 C8 1.325(11) .
C8 C9 1.417(12) .
C9 C10 1.354(10) .
C10 C1 1.361(11) 5
C10 C18 1.524(8) .
C11 C12 1.3900 .
C11 C16 1.3900 .
C12 C13 1.3900 .
C13 C14 1.3900 .
C14 C15 1.3900 .
C14 C17 1.577(13) .
C15 C16 1.3900 .
C17 O1 1.088(12) .
C17 O2 1.289(12) .
O1 Fe1 2.165(9) 3_645
O2 Na1 2.382(12) 3_545
O2 Fe1 2.388(12) 3_645
C18 C19 1.3900 .
C18 C23 1.3900 .
C19 C20 1.3900 .
C20 C21 1.3900 .
C21 C22 1.3900 .
C21 C24 1.485(8) .
C22 C23 1.3900 .
C24 O4 1.237(8) .
C24 O3 1.290(8) .
